data_1516522
loop_
_publ_author_name
'Letort, Aur\'elien'
'Aouzal, R\'emi'
'Ma, Cong'
'Long, De-Liang'
'Prunet, Jo\"elle'

_publ_section_title
;
 Highly efficient synthesis of the tricyclic core of taxol by cascade
 metathesis.
;
_journal_issue 12
_journal_name_full 'Organic letters'
_journal_page_first 3300
_journal_page_last 3303
_journal_paper_doi 10.1021/ol501304j
_journal_volume 16
_journal_year 2014
_chemical_absolute_configuration yes
_chemical_formula_sum 'C26 H31 N O5'
_chemical_formula_weight 437.52
_chemical_name_systematic
;
 ?
;
_space_group_crystal_system orthorhombic
_space_group_IT_number 19
_space_group_name_Hall 'P 2ac 2ab'
_space_group_name_H-M_alt 'P 21 21 21'
_symmetry_space_group_name_Hall 'P 2ac 2ab'
_symmetry_space_group_name_H-M 'P 21 21 21'
_atom_sites_solution_hydrogens geom
_atom_sites_solution_primary direct
_atom_sites_solution_secondary Delfmap
_audit_creation_method SHELXL-2013
_cell_angle_alpha 90
_cell_angle_beta 90
_cell_angle_gamma 90
_cell_formula_units_Z 4
_cell_length_a 7.4950(6)
_cell_length_b 10.4454(9)
_cell_length_c 35.197(3)
_cell_measurement_reflns_used 1878
_cell_measurement_temperature 150(2)
_cell_measurement_theta_max 17.8
_cell_measurement_theta_min 2.27
_cell_volume 2755.5(4)
_computing_cell_refinement Apex2
_computing_data_collection Apex2
_computing_data_reduction Apex2
_computing_molecular_graphics Diamond3
_computing_publication_material WinGX
_computing_structure_refinement 'SHELXL-2013 (Sheldrick, 2013)'
_computing_structure_solution 'SHELXL-2013 (Sheldrick, 2013)'
_diffrn_ambient_temperature 150(2)
_diffrn_measured_fraction_theta_full 0.780
_diffrn_measured_fraction_theta_max 0.963
_diffrn_measurement_device_type 'Bruker Apex II Quasar'
_diffrn_measurement_method '\w & \p scans'
_diffrn_radiation_type MoK\a
_diffrn_radiation_wavelength 0.71073
_diffrn_reflns_av_R_equivalents 0.0806
_diffrn_reflns_av_unetI/netI 0.1225
_diffrn_reflns_Laue_measured_fraction_full 0.780
_diffrn_reflns_Laue_measured_fraction_max 0.963
_diffrn_reflns_limit_h_max 8
_diffrn_reflns_limit_h_min -7
_diffrn_reflns_limit_k_max 11
_diffrn_reflns_limit_k_min -11
_diffrn_reflns_limit_l_max 39
_diffrn_reflns_limit_l_min -33
_diffrn_reflns_number 12353
_diffrn_reflns_point_group_measured_fraction_full 0.764
_diffrn_reflns_point_group_measured_fraction_max 0.952
_diffrn_reflns_theta_full 25.242
_diffrn_reflns_theta_max 23.296
_diffrn_reflns_theta_min 2.034
_diffrn_source 'microfocus X-ray source'
_exptl_absorpt_coefficient_mu 0.073
_exptl_absorpt_correction_T_max 1.000
_exptl_absorpt_correction_T_min 0.786
_exptl_absorpt_correction_type empirical
_exptl_absorpt_process_details SADABS
_exptl_crystal_colour colourless
_exptl_crystal_density_diffrn 1.055
_exptl_crystal_density_method none
_exptl_crystal_description lath
_exptl_crystal_F_000 936
_exptl_crystal_size_max 0.370
_exptl_crystal_size_mid 0.102
_exptl_crystal_size_min 0.060
_refine_diff_density_max 0.34
_refine_diff_density_min -0.31
_refine_diff_density_rms 0.08
_refine_ls_abs_structure_details
;
 Flack x determined using 746 quotients [(I+)-(I-)]/[(I+)+(I-)]
 (Parsons and Flack (2004), Acta Cryst. A60, s61).
;
_refine_ls_abs_structure_Flack -1.9(10)
_refine_ls_extinction_coef 0.103(15)
_refine_ls_extinction_expression Fc^*^=kFc[1+0.001xFc^2^\l^3^/sin(2\q)]^-1/4^
_refine_ls_extinction_method SHELXL
_refine_ls_goodness_of_fit_ref 1.054
_refine_ls_hydrogen_treatment constr
_refine_ls_matrix_type full
_refine_ls_number_parameters 276
_refine_ls_number_reflns 3802
_refine_ls_number_restraints 22
_refine_ls_restrained_S_all 1.059
_refine_ls_R_factor_all 0.1565
_refine_ls_R_factor_gt 0.1164
_refine_ls_shift/su_max 0.001
_refine_ls_shift/su_mean 0.000
_refine_ls_structure_factor_coef Fsqd
_refine_ls_weighting_details 'w=1/[\s^2^(Fo^2^)+(0.1315P)^2^+7.4146P] where P=(Fo^2^+2Fc^2^)/3'
_refine_ls_weighting_scheme calc
_refine_ls_wR_factor_gt 0.2886
_refine_ls_wR_factor_ref 0.3085
_reflns_Friedel_coverage 0.696
_reflns_Friedel_fraction_full 0.741
_reflns_Friedel_fraction_max 0.938
_reflns_number_gt 2357
_reflns_number_total 3802
_reflns_threshold_expression 'I > 2\s(I)'
_cod_data_source_file ol501304j_si_002.cif
_cod_data_source_block jpal472
_cod_depositor_comments 'Adding full bibliography for 1516522.cif.'
_cod_database_code 1516522
_shelx_space_group_comment
;
The symmetry employed for this shelxl refinement is uniquely defined
by the following loop, which should always be used as a source of
symmetry information in preference to the above space-group names.
They are only intended as comments.
;
_shelx_estimated_absorpt_t_min 0.974
_shelx_estimated_absorpt_t_max 0.996
_shelxl_version_number 2013-4

loop_
_space_group_symop_operation_xyz
'x, y, z'
'-x+1/2, -y, z+1/2'
'-x, y+1/2, -z+1/2'
'x+1/2, -y+1/2, -z'

loop_
_atom_site_label
_atom_site_type_symbol
_atom_site_fract_x
_atom_site_fract_y
_atom_site_fract_z
_atom_site_U_iso_or_equiv
_atom_site_adp_type
_atom_site_occupancy
_atom_site_site_symmetry_order
_atom_site_calc_flag
_atom_site_refinement_flags_posn
_atom_site_refinement_flags_adp
_atom_site_refinement_flags_occupancy
_atom_site_disorder_assembly
_atom_site_disorder_group
C1 C 0.5477(13) 0.4164(10) 0.1175(3) 0.033(3) Uiso 1 1 d . . . . .
C2 C 0.7380(13) 0.4134(15) 0.1016(3) 0.050(3) Uani 1 1 d . . . . .
H2A H 0.8028 0.3403 0.1131 0.060 Uiso 1 1 calc R U . . .
H2B H 0.8005 0.4929 0.1092 0.060 Uiso 1 1 calc R U . . .
C3 C 0.745(2) 0.4009(15) 0.0578(3) 0.070(4) Uani 1 1 d . . . . .
H3 H 0.8592 0.3995 0.0461 0.084 Uiso 1 1 calc R U . . .
C4 C 0.6006(17) 0.3919(17) 0.0349(4) 0.071(5) Uani 1 1 d . . . . .
C5 C 0.624(2) 0.3798(18) -0.0073(4) 0.094(6) Uani 1 1 d . . . . .
H5A H 0.7427 0.4114 -0.0144 0.141 Uiso 1 1 calc R U . . .
H5B H 0.5327 0.4304 -0.0203 0.141 Uiso 1 1 calc R U . . .
H5C H 0.6130 0.2897 -0.0147 0.141 Uiso 1 1 calc R U . . .
C6 C 0.4263(15) 0.4162(15) 0.0536(3) 0.055(4) Uani 1 1 d D U . . .
C7 C 0.4141(14) 0.3430(10) 0.0924(3) 0.042(3) Uiso 1 1 d D . . . .
C8 C 0.473(2) 0.2005(13) 0.0883(5) 0.084(5) Uani 1 1 d . . . . .
H8A H 0.5907 0.1966 0.0764 0.125 Uiso 1 1 calc R U . . .
H8B H 0.3862 0.1546 0.0725 0.125 Uiso 1 1 calc R U . . .
H8C H 0.4782 0.1607 0.1135 0.125 Uiso 1 1 calc R U . . .
C9 C 0.2260(14) 0.3401(16) 0.1102(3) 0.067(4) Uani 1 1 d . . . . .
H9A H 0.2214 0.2741 0.1299 0.100 Uiso 1 1 calc R U . . .
H9B H 0.1379 0.3205 0.0904 0.100 Uiso 1 1 calc R U . . .
H9C H 0.1991 0.4238 0.1214 0.100 Uiso 1 1 calc R U . . .
C10 C 0.3301(15) 0.5041(13) 0.0390(3) 0.048(3) Uani 1 1 d . . . . .
H10 H 0.3438 0.5208 0.0126 0.057 Uiso 1 1 calc R U . A 1
C11 C 0.1935(16) 0.5852(13) 0.0610(4) 0.065(4) Uani 1 1 d D . . B 1
H11A H 0.1224 0.5278 0.0775 0.078 Uiso 1 1 calc R U . B 1
H11B H 0.1106 0.6253 0.0427 0.078 Uiso 1 1 calc R U . B 1
C12 C 0.280(3) 0.6945(17) 0.0866(6) 0.052(6) Uiso 0.63(2) 1 d D . P B 1
C13 C 0.145(4) 0.726(3) 0.1169(7) 0.085(9) Uiso 0.63(2) 1 d D . P B 1
H13A H 0.1728 0.8095 0.1280 0.127 Uiso 0.63(2) 1 calc R U P B 1
H13B H 0.1500 0.6602 0.1369 0.127 Uiso 0.63(2) 1 calc R U P B 1
H13C H 0.0258 0.7275 0.1057 0.127 Uiso 0.63(2) 1 calc R U P B 1
C14 C 0.285(4) 0.819(3) 0.0642(11) 0.141(14) Uiso 0.63(2) 1 d D . P B 1
H14A H 0.1789 0.8217 0.0475 0.170 Uiso 0.63(2) 1 calc R U P B 1
H14B H 0.2736 0.8911 0.0824 0.170 Uiso 0.63(2) 1 calc R U P B 1
C12' C 0.305(3) 0.701(2) 0.0707(8) 0.024(8) Uiso 0.37(2) 1 d D . P B 2
C13' C 0.215(5) 0.774(3) 0.1025(9) 0.051(11) Uiso 0.37(2) 1 d D . P B 2
H13D H 0.2971 0.8390 0.1124 0.077 Uiso 0.37(2) 1 calc R U P B 2
H13E H 0.1819 0.7149 0.1229 0.077 Uiso 0.37(2) 1 calc R U P B 2
H13F H 0.1074 0.8162 0.0927 0.077 Uiso 0.37(2) 1 calc R U P B 2
C14' C 0.352(4) 0.786(3) 0.0373(8) 0.041(10) Uiso 0.37(2) 1 d D . P B 2
H14C H 0.2433 0.8335 0.0296 0.049 Uiso 0.37(2) 1 calc R U P B 2
H14D H 0.3871 0.7313 0.0156 0.049 Uiso 0.37(2) 1 calc R U P B 2
C15' C 0.502(4) 0.885(3) 0.0441(13) 0.071(15) Uiso 0.37(2) 1 d D . P B 2
H15C H 0.5160 0.9423 0.0219 0.085 Uiso 0.37(2) 1 calc R U P B 2
H15D H 0.4776 0.9369 0.0670 0.085 Uiso 0.37(2) 1 calc R U P B 2
C16' C 0.668(4) 0.803(3) 0.0496(10) 0.041(9) Uiso 0.37(2) 1 d D . P B 2
H16C H 0.7100 0.7711 0.0247 0.049 Uiso 0.37(2) 1 calc R U P B 2
H16D H 0.7643 0.8560 0.0609 0.049 Uiso 0.37(2) 1 calc R U P B 2
C17' C 0.627(4) 0.692(3) 0.0754(10) 0.046(11) Uiso 0.37(2) 1 d D . P B 2
H17B H 0.7253 0.6360 0.0788 0.055 Uiso 0.37(2) 1 calc R U P B 2
C15 C 0.444(3) 0.844(3) 0.0402(7) 0.078(8) Uiso 0.63(2) 1 d D . P B 1
H15A H 0.4338 0.9305 0.0287 0.094 Uiso 0.63(2) 1 calc R U P B 1
H15B H 0.4480 0.7810 0.0193 0.094 Uiso 0.63(2) 1 calc R U P B 1
C16 C 0.619(4) 0.837(3) 0.0628(8) 0.082(9) Uiso 0.63(2) 1 d D . P B 1
H16A H 0.7206 0.8306 0.0448 0.099 Uiso 0.63(2) 1 calc R U P B 1
H16B H 0.6344 0.9165 0.0777 0.099 Uiso 0.63(2) 1 calc R U P B 1
C17 C 0.624(2) 0.7242(18) 0.0892(6) 0.037(6) Uiso 0.63(2) 1 d D . P B 1
H17A H 0.7316 0.7021 0.1017 0.044 Uiso 0.63(2) 1 calc R U P B 1
C18 C 0.4758(15) 0.6545(12) 0.0953(4) 0.065(4) Uani 1 1 d D . . . .
C19 C 0.4833(15) 0.5523(9) 0.1264(3) 0.037(3) Uiso 1 1 d D . . . .
H19 H 0.3617 0.5456 0.1379 0.044 Uiso 1 1 calc R U . . .
C20 C 0.5352(17) 0.6508(13) 0.1862(4) 0.055(3) Uani 1 1 d . . . . .
C21 C 0.6739(15) 0.7043(12) 0.2120(4) 0.051(3) Uani 1 1 d . . . . .
C22 C 0.6244(17) 0.7700(17) 0.2459(4) 0.084(6) Uani 1 1 d . . . . .
H22 H 0.5012 0.7772 0.2519 0.101 Uiso 1 1 calc R U . . .
C23 C 0.7474(17) 0.8236(18) 0.2705(3) 0.078(5) Uani 1 1 d . . . . .
H23 H 0.7126 0.8712 0.2923 0.094 Uiso 1 1 calc R U . . .
C24 C 0.9280(14) 0.8029(13) 0.2611(3) 0.045(3) Uani 1 1 d . . . . .
C25 C 0.9797(15) 0.7377(12) 0.2305(3) 0.045(3) Uani 1 1 d . . . . .
H25 H 1.1029 0.7237 0.2257 0.054 Uiso 1 1 calc R U . . .
C26 C 0.8536(14) 0.6912(13) 0.2060(4) 0.053(4) Uani 1 1 d . . . . .
H26 H 0.8925 0.6477 0.1838 0.064 Uiso 1 1 calc R U . . .
N1 N 1.0511(14) 0.8601(11) 0.2889(3) 0.056(3) Uani 1 1 d . . . . .
O1 O 0.5418(10) 0.3552(10) 0.1536(2) 0.062(3) Uani 1 1 d . . . . .
H1 H 0.6372 0.3695 0.1653 0.094 Uiso 1 1 calc R U . . .
O2 O 0.6059(9) 0.6029(8) 0.1558(2) 0.045(2) Uani 1 1 d . . . . .
O3 O 0.3806(11) 0.6566(9) 0.1942(2) 0.068(3) Uani 1 1 d . . . . .
O4 O 1.0033(11) 0.9104(10) 0.3177(2) 0.065(3) Uani 1 1 d . . . . .
O5 O 1.2132(11) 0.8489(12) 0.2802(3) 0.089(4) Uani 1 1 d . . . . .

loop_
_atom_site_aniso_label
_atom_site_aniso_U_11
_atom_site_aniso_U_22
_atom_site_aniso_U_33
_atom_site_aniso_U_23
_atom_site_aniso_U_13
_atom_site_aniso_U_12
C2 0.021(6) 0.111(11) 0.018(6) -0.005(6) -0.001(5) 0.013(7)
C3 0.066(10) 0.107(12) 0.039(7) -0.009(8) 0.014(8) 0.039(9)
C4 0.038(8) 0.131(14) 0.044(8) -0.006(8) 0.010(7) 0.030(8)
C5 0.124(14) 0.118(14) 0.040(8) -0.012(9) 0.004(9) 0.021(12)
C6 0.021(6) 0.106(10) 0.037(7) -0.003(7) -0.002(5) -0.015(7)
C8 0.092(11) 0.052(9) 0.107(13) -0.016(8) -0.033(10) 0.006(8)
C9 0.022(6) 0.125(13) 0.053(8) 0.022(8) -0.007(6) -0.023(7)
C10 0.028(7) 0.077(9) 0.038(7) 0.009(7) -0.003(6) 0.014(7)
C11 0.049(8) 0.082(10) 0.064(9) -0.013(8) -0.019(7) 0.038(8)
C18 0.046(8) 0.059(9) 0.089(10) -0.016(8) -0.022(8) 0.013(7)
C20 0.038(8) 0.076(9) 0.053(8) -0.018(7) 0.001(7) 0.010(7)
C21 0.026(7) 0.054(8) 0.072(9) -0.012(7) 0.006(6) 0.004(6)
C22 0.029(7) 0.157(16) 0.066(10) -0.072(10) 0.005(7) -0.007(8)
C23 0.047(8) 0.160(16) 0.028(7) -0.018(9) -0.002(7) 0.038(10)
C24 0.024(6) 0.078(8) 0.034(7) 0.002(6) -0.007(5) 0.015(6)
C25 0.024(6) 0.086(9) 0.025(6) 0.003(6) -0.003(6) 0.001(6)
C26 0.024(7) 0.072(9) 0.063(9) -0.018(7) 0.005(6) 0.019(6)
N1 0.045(7) 0.075(8) 0.048(7) 0.004(6) -0.007(6) -0.004(6)
O1 0.035(5) 0.113(7) 0.039(5) 0.027(5) 0.001(4) -0.030(5)
O2 0.033(4) 0.060(5) 0.043(5) -0.020(4) 0.000(4) 0.011(4)
O3 0.032(5) 0.102(7) 0.070(6) -0.044(6) 0.013(5) 0.001(5)
O4 0.062(6) 0.102(7) 0.030(5) -0.012(5) 0.007(4) 0.008(5)
O5 0.026(5) 0.162(11) 0.080(7) -0.049(7) -0.016(5) 0.021(6)

loop_
_atom_type_symbol
_atom_type_description
_atom_type_scat_dispersion_real
_atom_type_scat_dispersion_imag
_atom_type_scat_source
C C 0.0033 0.0016 'International Tables Vol C Tables 4.2.6.8 and 6.1.1.4'
H H 0.0000 0.0000 'International Tables Vol C Tables 4.2.6.8 and 6.1.1.4'
N N 0.0061 0.0033 'International Tables Vol C Tables 4.2.6.8 and 6.1.1.4'
O O 0.0106 0.0060 'International Tables Vol C Tables 4.2.6.8 and 6.1.1.4'

loop_
_geom_angle_atom_site_label_1
_geom_angle_atom_site_label_2
_geom_angle_atom_site_label_3
_geom_angle
O1 C1 C19 103.0(8)
O1 C1 C2 110.2(8)
C19 C1 C2 112.8(10)
O1 C1 C7 105.5(8)
C19 C1 C7 112.0(8)
C2 C1 C7 112.7(9)
C1 C2 C3 113.3(9)
C4 C3 C2 124.9(12)
C3 C4 C6 115.4(11)
C3 C4 C5 120.0(12)
C6 C4 C5 123.8(12)
C10 C6 C4 116.3(11)
C10 C6 C7 132.0(11)
C4 C6 C7 110.7(11)
C1 C7 C9 111.9(9)
C1 C7 C8 110.2(9)
C9 C7 C8 106.0(11)
C1 C7 C6 102.6(8)
C9 C7 C6 114.5(9)
C8 C7 C6 111.6(11)
C6 C10 C11 124.7(11)
C10 C11 C12 114.0(12)
C13 C12 C14 101(2)
C13 C12 C18 123.6(18)
C14 C12 C18 108.0(19)
C13 C12 C11 106.3(16)
C14 C12 C11 109(2)
C18 C12 C11 107.6(13)
C15 C14 C12 118(3)
C13' C12' C14' 112(2)
C13' C12' C18 96(2)
C14' C12' C18 113.9(19)
C12' C14' C15' 116(2)
C16' C15' C14' 104(3)
C17' C16' C15' 110(3)
C18 C17' C16' 134(3)
C14 C15 C16 113(2)
C17 C16 C15 112(2)
C18 C17 C16 120.4(18)
C17 C18 C19 117.5(12)
C17' C18 C19 121.9(16)
C17 C18 C12 126.9(14)
C19 C18 C12 111.2(12)
C17' C18 C12' 107.0(18)
C19 C18 C12' 128.3(12)
O2 C19 C1 106.2(8)
O2 C19 C18 105.9(8)
C1 C19 C18 120.8(9)
O3 C20 O2 127.7(11)
O3 C20 C21 121.0(11)
O2 C20 C21 111.3(10)
C26 C21 C22 115.6(12)
C26 C21 C20 123.7(12)
C22 C21 C20 120.6(10)
C23 C22 C21 123.0(12)
C22 C23 C24 115.5(12)
C25 C24 C23 123.2(12)
C25 C24 N1 124.3(10)
C23 C24 N1 112.5(11)
C24 C25 C26 119.3(10)
C25 C26 C21 123.2(12)
O4 N1 O5 122.4(10)
O4 N1 C24 123.6(10)
O5 N1 C24 114.0(11)
C20 O2 C19 117.5(8)

loop_
_geom_bond_atom_site_label_1
_geom_bond_atom_site_label_2
_geom_bond_distance
C1 O1 1.423(12)
C1 C19 1.531(14)
C1 C2 1.532(14)
C1 C7 1.538(15)
C2 C3 1.550(15)
C3 C4 1.352(19)
C4 C6 1.485(17)
C4 C5 1.500(17)
C6 C10 1.275(16)
C6 C7 1.570(15)
C7 C9 1.542(15)
C7 C8 1.559(17)
C10 C11 1.539(16)
C11 C12 1.594(19)
C12 C13 1.51(2)
C12 C14 1.53(2)
C12 C18 1.55(2)
C14 C15 1.48(2)
C12' C13' 1.52(2)
C12' C14' 1.52(2)
C12' C18 1.62(3)
C14' C15' 1.54(3)
C15' C16' 1.52(2)
C16' C17' 1.50(2)
C17' C18 1.39(2)
C15 C16 1.53(2)
C16 C17 1.50(2)
C17 C18 1.344(17)
C18 C19 1.531(15)
C19 O2 1.483(12)
C20 O3 1.194(13)
C20 O2 1.293(14)
C20 C21 1.489(17)
C21 C26 1.370(15)
C21 C22 1.427(16)
C22 C23 1.384(17)
C23 C24 1.410(16)
C24 C25 1.333(15)
C24 N1 1.471(15)
C25 C26 1.367(16)
N1 O4 1.197(12)
N1 O5 1.258(13)
